data_1514683
loop_
_publ_author_name
'Dalton, Derek M.'
'Rapp\'e, Anthony K'
'Rovis, Tomislav'

_publ_section_title
;
 Perfluorinated Taddol Phosphoramidite as an L,Z-Ligand on Rh(I) and
 Co(-I): Evidence for Bidentate Coordination via Metal-C6F5 Interaction.
;
_journal_issue 5
_journal_name_full 'Chemical science (Royal Society of Chemistry : 2010)'
_journal_page_first 2062
_journal_page_last 2070
_journal_paper_doi 10.1039/C3SC50271F
_journal_volume 4
_journal_year 2013
_chemical_formula_moiety 'C43 H28 Cl F20 N O4 P Rh, C H2 Cl2'
_chemical_formula_sum 'C44 H28 Cl3 F20 N O4 P Rh'
_chemical_formula_weight 1254.90
_chemical_name_systematic
;
?
;
_space_group_IT_number 2
_symmetry_cell_setting triclinic
_symmetry_space_group_name_Hall '-P 1'
_symmetry_space_group_name_H-M 'P -1'
_atom_sites_solution_hydrogens geom
_atom_sites_solution_primary direct
_atom_sites_solution_secondary difmap
_audit_creation_method SHELXL-97
_cell_angle_alpha 68.867(2)
_cell_angle_beta 84.990(3)
_cell_angle_gamma 77.050(3)
_cell_formula_units_Z 2
_cell_length_a 11.5246(6)
_cell_length_b 12.6819(7)
_cell_length_c 17.2832(9)
_cell_measurement_reflns_used 9951
_cell_measurement_temperature 120
_cell_measurement_theta_max 31.26
_cell_measurement_theta_min 2.20
_cell_volume 2296.1(2)
_computing_cell_refinement 'APEX2 (Bruker, 2009)'
_computing_data_collection 'APEX2 (Bruker, 2009)'
_computing_data_reduction 'APEX2 (Bruker, 2009)'
_computing_molecular_graphics 'APEX2 (Bruker, 2009)'
_computing_publication_material 'APEX2 (Bruker, 2009)'
_computing_structure_refinement 'XL (Sheldrick, 2008)'
_computing_structure_solution 'XS (Sheldrick, 2008)'
_diffrn_ambient_temperature 120
_diffrn_measured_fraction_theta_full 0.995
_diffrn_measured_fraction_theta_max 0.995
_diffrn_measurement_device_type 'CCD area detector'
_diffrn_measurement_method 'phi and omega scans'
_diffrn_radiation_monochromator graphite
_diffrn_radiation_source 'fine-focus sealed tube'
_diffrn_radiation_type MoK\a
_diffrn_radiation_wavelength 0.71073
_diffrn_reflns_av_R_equivalents 0.0432
_diffrn_reflns_av_sigmaI/netI 0.0568
_diffrn_reflns_limit_h_max 17
_diffrn_reflns_limit_h_min -17
_diffrn_reflns_limit_k_max 19
_diffrn_reflns_limit_k_min -18
_diffrn_reflns_limit_l_max 26
_diffrn_reflns_limit_l_min -26
_diffrn_reflns_number 64119
_diffrn_reflns_theta_full 33.21
_diffrn_reflns_theta_max 33.21
_diffrn_reflns_theta_min 1.76
_exptl_absorpt_coefficient_mu 0.709
_exptl_absorpt_correction_T_max 0.9364
_exptl_absorpt_correction_T_min 0.7794
_exptl_absorpt_correction_type multi-scan
_exptl_absorpt_process_details 'Sheldrick, G. M. (2008) SADABS. University of Gottingen, Germany.'
_exptl_crystal_colour yellow
_exptl_crystal_density_diffrn 1.815
_exptl_crystal_density_meas ?
_exptl_crystal_density_method 'not measured'
_exptl_crystal_description Plate
_exptl_crystal_F_000 1244
_exptl_crystal_size_max 0.37
_exptl_crystal_size_mid 0.11
_exptl_crystal_size_min 0.09
_refine_diff_density_max 2.036
_refine_diff_density_min -1.839
_refine_diff_density_rms 0.175
_refine_ls_extinction_method none
_refine_ls_goodness_of_fit_ref 1.091
_refine_ls_hydrogen_treatment constr
_refine_ls_matrix_type full
_refine_ls_number_parameters 669
_refine_ls_number_reflns 17541
_refine_ls_number_restraints 0
_refine_ls_restrained_S_all 1.091
_refine_ls_R_factor_all 0.0742
_refine_ls_R_factor_gt 0.0495
_refine_ls_shift/su_max 0.002
_refine_ls_shift/su_mean 0.000
_refine_ls_structure_factor_coef Fsqd
_refine_ls_weighting_details 'calc w=1/[\s^2^(Fo^2^)+(0.0830P)^2^+0.5902P] where P=(Fo^2^+2Fc^2^)/3'
_refine_ls_weighting_scheme calc
_refine_ls_wR_factor_gt 0.1323
_refine_ls_wR_factor_ref 0.1536
_reflns_number_gt 13133
_reflns_number_total 17541
_reflns_threshold_expression >2sigma(I)
_cod_data_source_file c3sc50271f.txt
_cod_data_source_block rovis106_0m
_cod_depositor_comments
;
The following automatic conversions were performed:

'_symmetry_cell_setting' value 'Triclinic' changed to 'triclinic'
according to
/usr/data/users/saulius/automatic-downloads/retrospective/RSC/lib/dictionaries/cif_core.dic
dictionary named 'cif_core.dic' version 2.4.2 from 2011-04-26.

Automatic conversion script
Id: cif_fix_values 2281 2013-09-26 08:29:07Z andrius 

The following automatic conversions were performed:

'_exptl_crystal_density_meas' value 'not determined' was changed to
'?' - the value is perceived as not measured.

Automatic conversion script
Id: cif_fix_values 3008 2015-01-20 13:52:24Z robertas 
;
_cod_original_sg_symbol_H-M P-1
_cod_database_code 1514683

loop_
_symmetry_equiv_pos_as_xyz
'x, y, z'
'-x, -y, -z'

loop_
_atom_site_label
_atom_site_type_symbol
_atom_site_fract_x
_atom_site_fract_y
_atom_site_fract_z
_atom_site_U_iso_or_equiv
_atom_site_adp_type
_atom_site_occupancy
_atom_site_symmetry_multiplicity
_atom_site_calc_flag
_atom_site_refinement_flags
C1 C 0.5785(2) 0.6845(2) 0.45634(14) 0.0222(5) Uani 1 1 d .
H1 H 0.6299 0.6360 0.4285 0.027 Uiso 1 1 calc R
C2 C 0.5018(3) 0.6309(3) 0.51392(17) 0.0295(6) Uani 1 1 d .
H2 H 0.5091 0.5497 0.5205 0.035 Uiso 1 1 calc R
C3 C 0.5884(3) 0.8412(2) 0.53780(16) 0.0237(5) Uani 1 1 d .
H3 H 0.6332 0.8784 0.5623 0.028 Uiso 1 1 calc R
C4 C 0.4968(2) 0.7962(2) 0.58908(16) 0.0258(5) Uani 1 1 d .
H4 H 0.4899 0.8078 0.6425 0.031 Uiso 1 1 calc R
C5 C 0.3792(3) 0.7928(3) 0.55677(19) 0.0357(7) Uani 1 1 d .
H5A H 0.3176 0.7981 0.5979 0.043 Uiso 1 1 calc R
H5B H 0.3580 0.8600 0.5070 0.043 Uiso 1 1 calc R
C6 C 0.3816(3) 0.6852(4) 0.5370(2) 0.0434(9) Uani 1 1 d .
H6A H 0.3526 0.6289 0.5850 0.052 Uiso 1 1 calc R
H6B H 0.3275 0.7050 0.4917 0.052 Uiso 1 1 calc R
C7 C 0.5479(3) 0.8124(3) 0.40490(16) 0.0300(6) Uani 1 1 d .
H7A H 0.5836 0.8248 0.3502 0.036 Uiso 1 1 calc R
H7B H 0.4623 0.8366 0.3981 0.036 Uiso 1 1 calc R
C8 C 0.5908(3) 0.8863(2) 0.44387(17) 0.0304(6) Uani 1 1 d .
H8A H 0.6717 0.8923 0.4252 0.036 Uiso 1 1 calc R
H8B H 0.5415 0.9635 0.4241 0.036 Uiso 1 1 calc R
C9 C 0.7699(2) 0.78795(19) 0.77470(13) 0.0155(4) Uani 1 1 d .
C10 C 0.7939(2) 0.6743(2) 0.85236(13) 0.0153(4) Uani 1 1 d .
H10 H 0.8661 0.6212 0.8444 0.018 Uiso 1 1 calc R
C11 C 0.6847(2) 0.6179(2) 0.86695(13) 0.0150(4) Uani 1 1 d .
H11 H 0.6150 0.6756 0.8393 0.018 Uiso 1 1 calc R
C12 C 0.7100(2) 0.51558(19) 0.83282(13) 0.0149(4) Uani 1 1 d .
C13 C 0.7407(2) 0.6263(2) 0.99138(13) 0.0188(4) Uani 1 1 d .
C14 C 0.6617(3) 0.7017(3) 1.03384(17) 0.0275(6) Uani 1 1 d .
H14A H 0.7099 0.7350 1.0574 0.041 Uiso 1 1 calc R
H14B H 0.6165 0.6558 1.0770 0.041 Uiso 1 1 calc R
H14C H 0.6083 0.7622 0.9941 0.041 Uiso 1 1 calc R
C15 C 0.8284(3) 0.5271(3) 1.04928(17) 0.0285(6) Uani 1 1 d .
H15A H 0.8814 0.4878 1.0177 0.043 Uiso 1 1 calc R
H15B H 0.7857 0.4740 1.0889 0.043 Uiso 1 1 calc R
H15C H 0.8735 0.5567 1.0779 0.043 Uiso 1 1 calc R
C16 C 0.6032(2) 0.4877(2) 0.80177(13) 0.0166(4) Uani 1 1 d .
C17 C 0.6272(2) 0.3936(2) 0.77434(14) 0.0193(4) Uani 1 1 d .
C18 C 0.5415(3) 0.3621(2) 0.74162(15) 0.0230(5) Uani 1 1 d .
C19 C 0.4255(2) 0.4239(2) 0.73561(15) 0.0232(5) Uani 1 1 d .
C20 C 0.3984(2) 0.5170(2) 0.76193(14) 0.0213(5) Uani 1 1 d .
C21 C 0.4850(2) 0.5472(2) 0.79527(14) 0.0189(4) Uani 1 1 d .
C22 C 0.7721(2) 0.4049(2) 0.90149(13) 0.0165(4) Uani 1 1 d .
C23 C 0.8924(2) 0.3559(2) 0.90545(14) 0.0192(4) Uani 1 1 d .
C24 C 0.9409(2) 0.2546(2) 0.96900(17) 0.0258(5) Uani 1 1 d .
C25 C 0.8685(3) 0.2005(2) 1.03135(17) 0.0300(6) Uani 1 1 d .
C26 C 0.7483(3) 0.2470(2) 1.02997(16) 0.0272(6) Uani 1 1 d .
C27 C 0.7021(2) 0.3473(2) 0.96621(15) 0.0214(5) Uani 1 1 d .
C28 C 0.9140(2) 0.7214(3) 0.55473(16) 0.0272(6) Uani 1 1 d .
H28A H 0.9194 0.8008 0.5436 0.033 Uiso 1 1 calc R
H28B H 0.8492 0.7209 0.5226 0.033 Uiso 1 1 calc R
C29 C 1.0301(3) 0.6530(3) 0.53451(18) 0.0317(6) Uani 1 1 d .
H29A H 1.0176 0.5878 0.5220 0.038 Uiso 1 1 calc R
H29B H 1.0702 0.7011 0.4879 0.038 Uiso 1 1 calc R
C30 C 1.0996(3) 0.6137(3) 0.6129(2) 0.0362(7) Uani 1 1 d .
H30A H 1.1335 0.6753 0.6163 0.043 Uiso 1 1 calc R
H30B H 1.1632 0.5476 0.6162 0.043 Uiso 1 1 calc R
C31 C 1.0075(2) 0.5812(2) 0.68157(16) 0.0250(5) Uani 1 1 d .
H31A H 1.0015 0.5012 0.6958 0.030 Uiso 1 1 calc R
H31B H 1.0276 0.5926 0.7309 0.030 Uiso 1 1 calc R
C32 C 0.8786(2) 0.8368(2) 0.73231(13) 0.0172(4) Uani 1 1 d .
C33 C 0.8600(2) 0.9307(2) 0.65824(15) 0.0217(5) Uani 1 1 d .
C34 C 0.9504(3) 0.9836(2) 0.61470(16) 0.0292(6) Uani 1 1 d .
C35 C 1.0644(3) 0.9443(3) 0.64565(18) 0.0295(6) Uani 1 1 d .
C36 C 1.0864(2) 0.8532(2) 0.71973(17) 0.0251(5) Uani 1 1 d .
C37 C 0.9942(2) 0.8012(2) 0.76197(14) 0.0199(5) Uani 1 1 d .
C38 C 0.6825(2) 0.8818(2) 0.79967(14) 0.0196(5) Uani 1 1 d .
C39 C 0.5599(2) 0.9127(2) 0.78754(15) 0.0221(5) Uani 1 1 d .
C40 C 0.4870(3) 0.9957(2) 0.81417(17) 0.0289(6) Uani 1 1 d .
C41 C 0.5345(3) 1.0504(3) 0.8553(2) 0.0374(8) Uani 1 1 d .
C42 C 0.6545(3) 1.0227(3) 0.86963(19) 0.0348(7) Uani 1 1 d .
C43 C 0.7262(3) 0.9403(2) 0.84244(16) 0.0248(5) Uani 1 1 d .
C44 C -0.0079(4) 0.2612(3) 0.7082(3) 0.0520(10) Uani 1 1 d .
H44A H -0.0177 0.3023 0.7468 0.062 Uiso 1 1 calc R
H44B H -0.0676 0.3026 0.6655 0.062 Uiso 1 1 calc R
Cl1 Cl 0.75653(7) 0.47786(6) 0.58986(4) 0.03050(15) Uani 1 1 d .
Cl2 Cl -0.03619(16) 0.12895(11) 0.75938(15) 0.1253(8) Uani 1 1 d .
Cl3 Cl 0.13198(11) 0.26727(15) 0.66151(9) 0.0825(4) Uani 1 1 d .
F1 F 0.73703(14) 0.32882(13) 0.78025(10) 0.0247(3) Uani 1 1 d .
F2 F 0.57022(16) 0.27119(15) 0.71672(11) 0.0321(4) Uani 1 1 d .
F3 F 0.34063(15) 0.39272(16) 0.70617(10) 0.0323(4) Uani 1 1 d .
F4 F 0.28565(14) 0.57638(16) 0.75747(10) 0.0300(4) Uani 1 1 d .
F5 F 0.44770(14) 0.63574(14) 0.82260(10) 0.0261(3) Uani 1 1 d .
F6 F 0.97052(13) 0.40293(14) 0.84843(9) 0.0258(3) Uani 1 1 d .
F7 F 1.05756(16) 0.21015(16) 0.96802(11) 0.0357(4) Uani 1 1 d .
F8 F 0.91419(19) 0.10296(16) 1.09243(12) 0.0454(5) Uani 1 1 d .
F9 F 0.67618(17) 0.19618(16) 1.08989(11) 0.0396(5) Uani 1 1 d .
F10 F 0.58484(13) 0.38797(14) 0.96854(9) 0.0255(3) Uani 1 1 d .
F11 F 1.02241(14) 0.71589(14) 0.83486(9) 0.0253(3) Uani 1 1 d .
F12 F 1.19556(15) 0.81683(16) 0.75178(12) 0.0341(4) Uani 1 1 d .
F13 F 1.15164(17) 0.99559(17) 0.60464(12) 0.0422(5) Uani 1 1 d .
F14 F 0.92645(17) 1.07294(16) 0.54348(11) 0.0414(5) Uani 1 1 d .
F15 F 0.75013(14) 0.97531(14) 0.62615(9) 0.0270(3) Uani 1 1 d .
F16 F 0.84235(16) 0.91758(15) 0.85886(10) 0.0292(4) Uani 1 1 d .
F17 F 0.7015(2) 1.07616(19) 0.90947(14) 0.0519(6) Uani 1 1 d .
F18 F 0.4635(2) 1.13202(18) 0.88026(15) 0.0557(6) Uani 1 1 d .
F19 F 0.36978(16) 1.02332(16) 0.79875(11) 0.0372(4) Uani 1 1 d .
F20 F 0.50411(14) 0.86340(14) 0.74940(9) 0.0256(3) Uani 1 1 d .
N1 N 0.89593(18) 0.66048(18) 0.64494(12) 0.0185(4) Uani 1 1 d .
O1 O 0.71240(14) 0.76168(14) 0.71482(9) 0.0150(3) Uani 1 1 d .
O2 O 0.79069(14) 0.54338(14) 0.76347(9) 0.0150(3) Uani 1 1 d .
O3 O 0.80131(17) 0.69844(15) 0.92503(10) 0.0202(4) Uani 1 1 d .
O4 O 0.66722(16) 0.58003(15) 0.95381(10) 0.0199(3) Uani 1 1 d .
P1 P 0.75947(5) 0.65605(5) 0.67899(3) 0.01392(11) Uani 1 1 d .
Rh1 Rh 0.638240(16) 0.659195(15) 0.583158(10) 0.01550(6) Uani 1 1 d .

loop_
_atom_site_aniso_label
_atom_site_aniso_U_11
_atom_site_aniso_U_22
_atom_site_aniso_U_33
_atom_site_aniso_U_23
_atom_site_aniso_U_13
_atom_site_aniso_U_12
C1 0.0308(13) 0.0203(12) 0.0162(9) -0.0070(9) -0.0040(9) -0.0046(10)
C2 0.0348(15) 0.0341(15) 0.0287(13) -0.0157(11) -0.0045(11) -0.0156(13)
C3 0.0317(13) 0.0147(11) 0.0253(11) -0.0087(9) -0.0082(10) -0.0001(10)
C4 0.0231(12) 0.0278(14) 0.0221(11) -0.0104(10) -0.0046(9) 0.0078(11)
C5 0.0202(13) 0.052(2) 0.0298(13) -0.0133(13) -0.0046(11) 0.0027(13)
C6 0.0279(15) 0.066(2) 0.0339(15) -0.0075(16) -0.0040(12) -0.0199(16)
C7 0.0422(16) 0.0267(14) 0.0183(11) -0.0049(10) -0.0056(11) -0.0049(13)
C8 0.0460(17) 0.0181(12) 0.0239(12) -0.0015(9) -0.0032(11) -0.0091(12)
C9 0.0205(10) 0.0119(10) 0.0130(8) -0.0028(7) 0.0005(8) -0.0044(8)
C10 0.0212(10) 0.0144(10) 0.0118(8) -0.0053(7) 0.0016(7) -0.0062(9)
C11 0.0184(10) 0.0138(10) 0.0126(8) -0.0036(7) 0.0021(7) -0.0055(8)
C12 0.0166(10) 0.0132(10) 0.0132(8) -0.0029(7) 0.0012(7) -0.0032(8)
C13 0.0262(12) 0.0193(11) 0.0125(9) -0.0057(8) 0.0033(8) -0.0091(10)
C14 0.0334(14) 0.0286(14) 0.0258(12) -0.0156(11) 0.0085(11) -0.0102(12)
C15 0.0320(14) 0.0250(13) 0.0230(11) 0.0001(10) -0.0050(10) -0.0075(11)
C16 0.0199(10) 0.0142(10) 0.0146(9) -0.0036(8) 0.0004(8) -0.0040(9)
C17 0.0233(11) 0.0153(11) 0.0179(9) -0.0039(8) -0.0018(8) -0.0039(9)
C18 0.0336(14) 0.0174(11) 0.0202(10) -0.0072(9) -0.0021(10) -0.0078(10)
C19 0.0281(13) 0.0282(13) 0.0166(10) -0.0067(9) -0.0020(9) -0.0137(11)
C20 0.0196(11) 0.0252(13) 0.0169(9) -0.0038(9) -0.0007(8) -0.0057(10)
C21 0.0213(11) 0.0188(11) 0.0159(9) -0.0052(8) 0.0011(8) -0.0049(9)
C22 0.0206(11) 0.0133(10) 0.0146(9) -0.0032(8) -0.0014(8) -0.0035(9)
C23 0.0226(11) 0.0166(11) 0.0177(9) -0.0051(8) -0.0002(8) -0.0044(9)
C24 0.0254(12) 0.0206(12) 0.0266(12) -0.0042(10) -0.0065(10) 0.0002(10)
C25 0.0413(16) 0.0147(12) 0.0249(12) 0.0046(9) -0.0097(11) -0.0037(11)
C26 0.0339(14) 0.0207(12) 0.0209(11) 0.0030(9) -0.0024(10) -0.0103(11)
C27 0.0246(12) 0.0192(12) 0.0181(10) -0.0013(9) -0.0012(9) -0.0085(10)
C28 0.0206(12) 0.0333(15) 0.0211(11) -0.0043(10) 0.0060(9) -0.0034(11)
C29 0.0277(14) 0.0375(17) 0.0288(13) -0.0131(12) 0.0088(11) -0.0059(12)
C30 0.0195(12) 0.0432(18) 0.0384(15) -0.0101(14) 0.0061(11) -0.0015(12)
C31 0.0198(11) 0.0267(13) 0.0241(11) -0.0050(10) -0.0007(9) -0.0024(10)
C32 0.0228(11) 0.0154(10) 0.0139(9) -0.0044(8) 0.0018(8) -0.0073(9)
C33 0.0276(12) 0.0176(11) 0.0175(10) -0.0022(8) 0.0021(9) -0.0070(10)
C34 0.0358(15) 0.0243(13) 0.0219(11) 0.0013(10) 0.0049(11) -0.0125(12)
C35 0.0296(14) 0.0290(14) 0.0308(13) -0.0087(11) 0.0118(11) -0.0156(12)
C36 0.0213(12) 0.0244(13) 0.0317(13) -0.0109(10) 0.0019(10) -0.0075(10)
C37 0.0252(12) 0.0161(11) 0.0184(10) -0.0050(8) -0.0002(9) -0.0059(9)
C38 0.0286(12) 0.0140(10) 0.0159(9) -0.0049(8) 0.0062(9) -0.0069(9)
C39 0.0294(13) 0.0162(11) 0.0170(9) -0.0040(8) 0.0049(9) -0.0024(10)
C40 0.0354(15) 0.0163(12) 0.0276(12) -0.0053(10) 0.0121(11) 0.0007(11)
C41 0.056(2) 0.0184(13) 0.0377(15) -0.0166(12) 0.0204(15) -0.0045(13)
C42 0.0539(19) 0.0262(15) 0.0324(14) -0.0189(12) 0.0135(14) -0.0155(14)
C43 0.0372(14) 0.0184(12) 0.0212(11) -0.0092(9) 0.0049(10) -0.0087(11)
C44 0.055(2) 0.038(2) 0.057(2) -0.0131(17) 0.0120(18) -0.0069(18)
Cl1 0.0456(4) 0.0180(3) 0.0243(3) -0.0098(2) -0.0057(3) 0.0068(3)
Cl2 0.1178(13) 0.0319(6) 0.198(2) -0.0250(9) 0.0731(14) -0.0149(7)
Cl3 0.0499(6) 0.1181(12) 0.0853(9) -0.0433(9) 0.0159(6) -0.0224(7)
F1 0.0259(8) 0.0189(7) 0.0300(8) -0.0115(6) -0.0059(6) 0.0008(6)
F2 0.0436(10) 0.0246(9) 0.0358(9) -0.0173(7) -0.0069(8) -0.0086(8)
F3 0.0329(9) 0.0409(10) 0.0307(8) -0.0146(7) -0.0062(7) -0.0173(8)
F4 0.0185(7) 0.0419(10) 0.0296(8) -0.0134(7) -0.0023(6) -0.0039(7)
F5 0.0209(7) 0.0273(8) 0.0337(8) -0.0179(7) 0.0002(6) -0.0007(6)
F6 0.0196(7) 0.0270(8) 0.0234(7) -0.0024(6) -0.0001(6) -0.0012(6)
F7 0.0279(9) 0.0312(10) 0.0365(9) -0.0041(7) -0.0100(7) 0.0072(7)
F8 0.0510(12) 0.0264(10) 0.0382(10) 0.0125(8) -0.0136(9) -0.0022(9)
F9 0.0454(11) 0.0339(10) 0.0272(8) 0.0097(7) 0.0013(8) -0.0189(8)
F10 0.0223(7) 0.0283(8) 0.0217(7) -0.0015(6) 0.0022(6) -0.0099(6)
F11 0.0255(8) 0.0228(8) 0.0232(7) -0.0003(6) -0.0063(6) -0.0070(6)
F12 0.0218(8) 0.0339(10) 0.0458(10) -0.0107(8) -0.0009(7) -0.0095(7)
F13 0.0352(10) 0.0400(11) 0.0458(10) -0.0037(8) 0.0145(8) -0.0216(9)
F14 0.0460(11) 0.0350(10) 0.0279(8) 0.0107(7) 0.0044(8) -0.0165(9)
F15 0.0268(8) 0.0230(8) 0.0231(7) 0.0026(6) -0.0034(6) -0.0059(6)
F16 0.0397(9) 0.0284(9) 0.0266(7) -0.0131(7) 0.0016(7) -0.0158(8)
F17 0.0755(15) 0.0453(12) 0.0589(13) -0.0425(11) 0.0162(12) -0.0259(12)
F18 0.0717(15) 0.0343(11) 0.0685(14) -0.0372(11) 0.0306(12) -0.0050(11)
F19 0.0321(9) 0.0270(9) 0.0393(9) -0.0063(7) 0.0127(8) 0.0063(7)
F20 0.0232(7) 0.0276(8) 0.0261(7) -0.0134(6) -0.0008(6) 0.0017(6)
N1 0.0161(9) 0.0191(10) 0.0156(8) -0.0020(7) 0.0011(7) -0.0017(8)
O1 0.0187(7) 0.0132(7) 0.0130(6) -0.0051(6) 0.0004(6) -0.0024(6)
O2 0.0173(7) 0.0136(7) 0.0124(6) -0.0028(5) 0.0005(6) -0.0029(6)
O3 0.0311(9) 0.0209(9) 0.0117(6) -0.0050(6) 0.0016(6) -0.0136(8)
O4 0.0273(9) 0.0218(9) 0.0134(7) -0.0063(6) 0.0051(6) -0.0124(7)
P1 0.0163(3) 0.0122(3) 0.0120(2) -0.00375(19) 0.00142(19) -0.0019(2)
Rh1 0.01924(9) 0.01334(9) 0.01340(8) -0.00485(6) -0.00007(6) -0.00210(7)

loop_
_atom_type_symbol
_atom_type_description
_atom_type_scat_dispersion_real
_atom_type_scat_dispersion_imag
_atom_type_scat_source
C C 0.0033 0.0016 'International Tables Vol C Tables 4.2.6.8 and 6.1.1.4'
H H 0.0000 0.0000 'International Tables Vol C Tables 4.2.6.8 and 6.1.1.4'
N N 0.0061 0.0033 'International Tables Vol C Tables 4.2.6.8 and 6.1.1.4'
O O 0.0106 0.0060 'International Tables Vol C Tables 4.2.6.8 and 6.1.1.4'
F F 0.0171 0.0103 'International Tables Vol C Tables 4.2.6.8 and 6.1.1.4'
P P 0.1023 0.0942 'International Tables Vol C Tables 4.2.6.8 and 6.1.1.4'
Cl Cl 0.1484 0.1585 'International Tables Vol C Tables 4.2.6.8 and 6.1.1.4'
Rh Rh -1.1178 0.9187 'International Tables Vol C Tables 4.2.6.8 and 6.1.1.4'

loop_
_geom_angle_atom_site_label_1
_geom_angle_atom_site_label_2
_geom_angle_atom_site_label_3
_geom_angle
C2 C1 C7 122.2(3)
C2 C1 Rh1 71.18(15)
C7 C1 Rh1 110.13(17)
C1 C2 C6 127.1(3)
C1 C2 Rh1 73.21(16)
C6 C2 Rh1 108.7(2)
C4 C3 C8 126.5(3)
C4 C3 Rh1 71.24(15)
C8 C3 Rh1 109.84(18)
C3 C4 C5 123.8(2)
C3 C4 Rh1 70.06(15)
C5 C4 Rh1 113.3(2)
C6 C5 C4 114.1(3)
C2 C6 C5 114.1(3)
C8 C7 C1 112.7(2)
C3 C8 C7 114.5(2)
O1 C9 C32 107.81(17)
O1 C9 C38 108.55(19)
C32 C9 C38 108.55(18)
O1 C9 C10 106.04(17)
C32 C9 C10 116.94(19)
C38 C9 C10 108.68(17)
O3 C10 C11 104.46(17)
O3 C10 C9 111.13(19)
C11 C10 C9 108.50(19)
O4 C11 C10 104.44(18)
O4 C11 C12 112.39(17)
C10 C11 C12 110.19(18)
O2 C12 C16 106.41(17)
O2 C12 C22 108.60(18)
C16 C12 C22 107.92(18)
O2 C12 C11 107.52(16)
C16 C12 C11 117.72(19)
C22 C12 C11 108.39(18)
O3 C13 O4 106.27(17)
O3 C13 C14 107.8(2)
O4 C13 C14 109.0(2)
O3 C13 C15 110.9(2)
O4 C13 C15 108.9(2)
C14 C13 C15 113.6(2)
C21 C16 C17 115.4(2)
C21 C16 C12 127.8(2)
C17 C16 C12 116.8(2)
F1 C17 C18 116.8(2)
F1 C17 C16 120.1(2)
C18 C17 C16 123.0(2)
F2 C18 C17 120.1(2)
F2 C18 C19 120.2(2)
C17 C18 C19 119.7(2)
F3 C19 C20 120.4(2)
F3 C19 C18 120.6(2)
C20 C19 C18 119.0(2)
F4 C20 C19 119.4(2)
F4 C20 C21 119.9(2)
C19 C20 C21 120.8(2)
F5 C21 C20 115.8(2)
F5 C21 C16 122.1(2)
C20 C21 C16 122.1(2)
C23 C22 C27 115.7(2)
C23 C22 C12 126.0(2)
C27 C22 C12 118.2(2)
F6 C23 C22 122.3(2)
F6 C23 C24 115.4(2)
C22 C23 C24 122.4(2)
F7 C24 C25 120.8(2)
F7 C24 C23 119.3(2)
C25 C24 C23 119.9(3)
F8 C25 C24 120.3(3)
F8 C25 C26 120.1(3)
C24 C25 C26 119.5(2)
F9 C26 C25 120.7(2)
F9 C26 C27 119.8(3)
C25 C26 C27 119.6(2)
F10 C27 C26 116.6(2)
F10 C27 C22 120.5(2)
C26 C27 C22 122.9(2)
N1 C28 C29 104.0(2)
C30 C29 C28 102.7(2)
C29 C30 C31 103.9(2)
N1 C31 C30 103.6(2)
C37 C32 C33 115.5(2)
C37 C32 C9 126.9(2)
C33 C32 C9 117.5(2)
F15 C33 C34 116.7(2)
F15 C33 C32 120.2(2)
C34 C33 C32 123.1(3)
F14 C34 C35 120.5(2)
F14 C34 C33 120.0(3)
C35 C34 C33 119.5(2)
F13 C35 C36 120.6(3)
F13 C35 C34 120.0(3)
C36 C35 C34 119.4(2)
F12 C36 C35 120.0(2)
F12 C36 C37 120.1(2)
C35 C36 C37 119.9(3)
F11 C37 C32 121.3(2)
F11 C37 C36 116.1(2)
C32 C37 C36 122.6(2)
C39 C38 C43 114.7(2)
C39 C38 C9 126.2(2)
C43 C38 C9 119.0(2)
F20 C39 C40 115.2(3)
F20 C39 C38 122.2(2)
C40 C39 C38 122.7(3)
F19 C40 C41 120.2(3)
F19 C40 C39 119.7(3)
C41 C40 C39 120.1(3)
F18 C41 C42 120.3(3)
F18 C41 C40 120.0(3)
C42 C41 C40 119.7(3)
F17 C42 C41 120.0(3)
F17 C42 C43 120.4(3)
C41 C42 C43 119.6(3)
F16 C43 C42 116.3(3)
F16 C43 C38 120.6(2)
C42 C43 C38 123.2(3)
Cl2 C44 Cl3 116.8(2)
C31 N1 C28 109.80(19)
C31 N1 P1 128.56(16)
C28 N1 P1 117.95(17)
C9 O1 P1 127.67(15)
C12 O2 P1 123.75(14)
C10 O3 C13 109.76(17)
C11 O4 C13 110.40(16)
O2 P1 N1 97.71(9)
O2 P1 O1 102.68(8)
N1 P1 O1 108.16(10)
O2 P1 Rh1 120.99(7)
N1 P1 Rh1 112.80(8)
O1 P1 Rh1 112.84(7)
C3 Rh1 C4 38.69(11)
C3 Rh1 C2 95.88(11)
C4 Rh1 C2 81.07(12)
C3 Rh1 P1 93.08(8)
C4 Rh1 P1 99.74(8)
C2 Rh1 P1 166.24(8)
C3 Rh1 C1 81.50(10)
C4 Rh1 C1 89.82(10)
C2 Rh1 C1 35.60(10)
P1 Rh1 C1 157.25(7)
C3 Rh1 Cl1 155.33(8)
C4 Rh1 Cl1 164.91(8)
C2 Rh1 Cl1 89.33(9)
P1 Rh1 Cl1 86.84(2)
C1 Rh1 Cl1 89.08(7)

loop_
_geom_bond_atom_site_label_1
_geom_bond_atom_site_label_2
_geom_bond_distance
C1 C2 1.365(4)
C1 C7 1.518(4)
C1 Rh1 2.245(2)
C2 C6 1.491(5)
C2 Rh1 2.219(3)
C3 C4 1.403(4)
C3 C8 1.514(4)
C3 Rh1 2.110(3)
C4 C5 1.524(4)
C4 Rh1 2.125(3)
C5 C6 1.516(5)
C7 C8 1.515(4)
C9 O1 1.445(3)
C9 C32 1.533(3)
C9 C38 1.541(3)
C9 C10 1.564(3)
C10 O3 1.409(3)
C10 C11 1.541(3)
C11 O4 1.413(3)
C11 C12 1.571(3)
C12 O2 1.440(2)
C12 C16 1.541(3)
C12 C22 1.545(3)
C13 O3 1.425(3)
C13 O4 1.441(3)
C13 C14 1.511(4)
C13 C15 1.518(4)
C16 C21 1.394(3)
C16 C17 1.401(3)
C17 F1 1.336(3)
C17 C18 1.376(4)
C18 F2 1.336(3)
C18 C19 1.382(4)
C19 F3 1.333(3)
C19 C20 1.377(4)
C20 F4 1.341(3)
C20 C21 1.381(4)
C21 F5 1.341(3)
C22 C23 1.384(3)
C22 C27 1.397(3)
C23 F6 1.341(3)
C23 C24 1.392(3)
C24 F7 1.337(3)
C24 C25 1.376(4)
C25 F8 1.336(3)
C25 C26 1.378(4)
C26 F9 1.337(3)
C26 C27 1.379(3)
C27 F10 1.337(3)
C28 N1 1.489(3)
C28 C29 1.511(4)
C29 C30 1.500(5)
C30 C31 1.525(4)
C31 N1 1.473(3)
C32 C37 1.388(4)
C32 C33 1.392(3)
C33 F15 1.344(3)
C33 C34 1.383(3)
C34 F14 1.338(3)
C34 C35 1.378(4)
C35 F13 1.332(3)
C35 C36 1.377(4)
C36 F12 1.334(3)
C36 C37 1.389(3)
C37 F11 1.339(3)
C38 C39 1.393(4)
C38 C43 1.407(4)
C39 F20 1.337(3)
C39 C40 1.383(4)
C40 F19 1.343(4)
C40 C41 1.371(5)
C41 F18 1.344(3)
C41 C42 1.371(5)
C42 F17 1.339(4)
C42 C43 1.376(4)
C43 F16 1.337(3)
C44 Cl2 1.681(4)
C44 Cl3 1.743(4)
Cl1 Rh1 2.3645(7)
N1 P1 1.636(2)
O1 P1 1.6390(17)
O2 P1 1.6309(16)
P1 Rh1 2.2423(6)
